data_2106948
loop_
_publ_author_name
'Fischer, J.'
'Weiss, R.'

_publ_section_title
;
 Stereochimies du zirconium et du cuivre dans les fluorozirconates de
 cuivre hydrates. I. Structure cristalline de Cu Zr F6 (H2 O)4
;
_journal_name_full 'Acta Crystallographica B (24,1968-38,1982)'
_journal_page_first 1955
_journal_page_last 1957
_journal_volume 29
_journal_year 1973
_chemical_formula_sum 'Cu F6 H8 O4 Zr'
_chemical_name_systematic 'Cu (Zr F6) (H2 O)4'
_space_group_IT_number 14
_symmetry_space_group_name_Hall '-P 2ybc'
_symmetry_space_group_name_H-M 'P 1 21/c 1'
_cell_angle_alpha 90
_cell_angle_beta 103.53
_cell_angle_gamma 90
_cell_formula_units_Z 2
_cell_length_a 5.691
_cell_length_b 10.03
_cell_length_c 7.592
_cell_volume 421.330
_citation_journal_id_ASTM ACBCAR
_cod_data_source_file Fischer_ACBCAR_1973_1134.cif
_cod_data_source_block H8Cu1F6O4Zr1
_cod_original_cell_volume 421.3302
_cod_original_formula_sum 'H8 Cu1 F6 O4 Zr1'
_cod_database_code 2106948

loop_
_symmetry_equiv_pos_as_xyz
x,y,z
-x,y+1/2,-z+1/2
-x,-y,-z
x,-y-1/2,z-1/2

loop_
_atom_site_label
_atom_site_type_symbol
_atom_site_fract_x
_atom_site_fract_y
_atom_site_fract_z
_atom_site_occupancy
_atom_site_U_iso_or_equiv
F2 F-1 0.2968 0.366 0.0809 1 0.0
Cu1 Cu+2 0 0.5 0.5 1 0.0
Zr1 Zr+4 0.5 0.5 0 1 0.0
O1 O-2 0.2371 0.3773 0.4232 1 0.0
F3 F-1 0.3513 0.6458 0.1237 1 0.0
O2 O-2 0.1318 0.6528 0.3972 1 0.0
F1 F-1 0.2468 0.9652 0.2735 1 0.0
